data_7045510
loop_
_publ_author_name
'Upmann, Daniel'
'Jones, Peter G.'

_publ_section_title
;
 Bromination and iodination of diphosphane dichalcogenides.
;
_journal_issue 8
_journal_name_full 'Dalton transactions (Cambridge, England : 2003)'
_journal_page_first 2748
_journal_page_last 2758
_journal_paper_doi 10.1039/c7dt04531j
_journal_volume 47
_journal_year 2018
_chemical_formula_sum 'C25 H22 Br12 P2 Se2'
_chemical_formula_weight 1501.21
_space_group_IT_number 2
_space_group_name_Hall '-P 1'
_space_group_name_H-M_alt 'P -1'
_symmetry_cell_setting triclinic
_symmetry_space_group_name_Hall '-P 1'
_symmetry_space_group_name_H-M 'P -1'
_atom_sites_solution_hydrogens geom
_atom_sites_solution_primary direct
_atom_sites_solution_secondary difmap
_audit_creation_method SHELXL-97
_audit_update_record
;
2016-07-19 deposited with the CCDC.
2018-02-02 downloaded from the CCDC.
;
_cell_angle_alpha 88.036(4)
_cell_angle_beta 77.486(4)
_cell_angle_gamma 78.064(6)
_cell_formula_units_Z 2
_cell_length_a 9.6944(7)
_cell_length_b 11.7111(8)
_cell_length_c 17.8163(6)
_cell_measurement_reflns_used 27150
_cell_measurement_temperature 100(2)
_cell_measurement_theta_max 76.2310
_cell_measurement_theta_min 3.8150
_cell_volume 1931.9(2)
_computing_cell_refinement
;
CrysAlisPro, Agilent Technologies,
Version 1.171.37.35 (release 13-08-2014 CrysAlis171 .NET)
(compiled Aug 13 2014,18:06:01)
;
_computing_data_collection
;
CrysAlisPro, Agilent Technologies,
Version 1.171.37.35 (release 13-08-2014 CrysAlis171 .NET)
(compiled Aug 13 2014,18:06:01)
;
_computing_data_reduction
;
CrysAlisPro, Agilent Technologies,
Version 1.171.37.35 (release 13-08-2014 CrysAlis171 .NET)
(compiled Aug 13 2014,18:06:01)
;
_computing_molecular_graphics 'Bruker XP'
_computing_publication_material SHELXL-97
_computing_structure_refinement 'SHELXL-97 (Sheldrick, 1997)'
_computing_structure_solution 'SHELXS-97 (Sheldrick, 1990)'
_diffrn_ambient_temperature 100(2)
_diffrn_detector_area_resol_mean 10.3543
_diffrn_measured_fraction_theta_full 0.999
_diffrn_measured_fraction_theta_max 0.974
_diffrn_measurement_device_type 'Oxford Diffraction Xcalibur, Atlas, Nova'
_diffrn_measurement_method '\w scan'
_diffrn_radiation_monochromator mirror
_diffrn_radiation_type CuK\a
_diffrn_radiation_wavelength 1.54184
_diffrn_reflns_av_R_equivalents 0.0726
_diffrn_reflns_av_sigmaI/netI 0.0326
_diffrn_reflns_limit_h_max 10
_diffrn_reflns_limit_h_min -12
_diffrn_reflns_limit_k_max 14
_diffrn_reflns_limit_k_min -14
_diffrn_reflns_limit_l_max 22
_diffrn_reflns_limit_l_min -22
_diffrn_reflns_number 76257
_diffrn_reflns_theta_full 75.00
_diffrn_reflns_theta_max 78.24
_diffrn_reflns_theta_min 3.86
_diffrn_source 'sealed X-ray tube'
_diffrn_source_type 'Nova (Cu) X-ray Source'
_exptl_absorpt_coefficient_mu 17.871
_exptl_absorpt_correction_T_max 1.00000
_exptl_absorpt_correction_T_min 0.32755
_exptl_absorpt_correction_type multi-scan
_exptl_absorpt_process_details
;
CrysAlisPro, Agilent Technologies,
Version 1.171.37.35 (release 13-08-2014 CrysAlis171 .NET)
(compiled Aug 13 2014,18:06:01)
;
_exptl_crystal_colour red
_exptl_crystal_density_diffrn 2.581
_exptl_crystal_density_method 'not measured'
_exptl_crystal_description needle
_exptl_crystal_F_000 1380
_exptl_crystal_size_max 0.20
_exptl_crystal_size_mid 0.02
_exptl_crystal_size_min 0.02
_refine_diff_density_max 1.071
_refine_diff_density_min -0.976
_refine_diff_density_rms 0.150
_refine_ls_extinction_method none
_refine_ls_goodness_of_fit_ref 1.032
_refine_ls_hydrogen_treatment constr
_refine_ls_matrix_type full
_refine_ls_number_parameters 370
_refine_ls_number_reflns 8068
_refine_ls_number_restraints 0
_refine_ls_restrained_S_all 1.032
_refine_ls_R_factor_all 0.0392
_refine_ls_R_factor_gt 0.0297
_refine_ls_shift/su_max 0.001
_refine_ls_shift/su_mean 0.000
_refine_ls_structure_factor_coef Fsqd
_refine_ls_weighting_details 'calc w=1/[\s^2^(Fo^2^)+(0.0312P)^2^+5.7541P] where P=(Fo^2^+2Fc^2^)/3'
_refine_ls_weighting_scheme calc
_refine_ls_wR_factor_gt 0.0677
_refine_ls_wR_factor_ref 0.0733
_reflns_number_gt 6895
_reflns_number_total 8068
_reflns_threshold_expression >2sigma(I)
_cod_data_source_file c7dt04531j2.cif
_cod_data_source_block dwayne
_cod_depositor_comments 'Adding full bibliography for 7045509--7045531.cif.'
_cod_original_cell_volume 1931.8(2)
_cod_database_code 7045510

loop_
_symmetry_equiv_pos_as_xyz
'x, y, z'
'-x, -y, -z'

loop_
_atom_site_label
_atom_site_type_symbol
_atom_site_fract_x
_atom_site_fract_y
_atom_site_fract_z
_atom_site_U_iso_or_equiv
_atom_site_adp_type
_atom_site_occupancy
_atom_site_symmetry_multiplicity
_atom_site_calc_flag
_atom_site_refinement_flags
Br1 Br 0.69029(6) 0.50071(4) 0.78523(3) 0.02751(11) Uani 1 1 d .
Br2 Br 0.64248(6) 0.51792(4) 0.58558(3) 0.02555(11) Uani 1 1 d .
Br3 Br 0.88341(5) 0.22347(4) 0.70111(2) 0.02116(10) Uani 1 1 d .
Br4 Br 1.23215(6) 0.11753(5) 0.57033(3) 0.02964(12) Uani 1 1 d .
Br5 Br 1.21878(5) 0.14783(4) 0.77867(3) 0.02264(10) Uani 1 1 d .
Br6 Br 1.38350(5) 0.33567(4) 0.63647(3) 0.02405(10) Uani 1 1 d .
Br7 Br 1.05197(5) 0.45622(4) 0.76558(3) 0.02357(10) Uani 1 1 d .
Br8 Br 1.05453(6) 0.41826(4) 0.56740(3) 0.02666(11) Uani 1 1 d .
Br9 Br 0.66814(6) 0.20666(4) 0.89876(3) 0.02474(11) Uani 1 1 d .
Br10 Br 0.98405(6) 0.16562(4) 0.97747(2) 0.02309(10) Uani 1 1 d .
Br11 Br 0.96678(5) -0.04719(4) 0.83233(2) 0.02089(10) Uani 1 1 d .
Br12 Br 1.00891(5) -0.26421(4) 0.81565(3) 0.02379(10) Uani 1 1 d .
Se1 Se 1.14220(5) 0.28604(4) 0.66482(2) 0.01758(10) Uani 1 1 d .
Se2 Se 0.92478(5) 0.18092(4) 0.85363(3) 0.01938(10) Uani 1 1 d .
P1 P 0.47354(13) 0.59824(10) 0.81763(6) 0.0187(2) Uani 1 1 d .
P2 P 0.48880(13) 0.66434(9) 0.64385(6) 0.0186(2) Uani 1 1 d .
C01 C 0.3937(5) 0.6113(4) 0.7335(2) 0.0200(9) Uani 1 1 d .
H01A H 0.2976 0.6636 0.7476 0.024 Uiso 1 1 calc R
H01B H 0.3774 0.5334 0.7227 0.024 Uiso 1 1 calc R
C11 C 0.3690(6) 0.5203(4) 0.8873(3) 0.0228(9) Uani 1 1 d .
C12 C 0.3078(6) 0.5698(4) 0.9602(3) 0.0269(10) Uani 1 1 d .
H12 H 0.3242 0.6433 0.9728 0.032 Uiso 1 1 calc R
C13 C 0.2225(7) 0.5102(5) 1.0141(3) 0.0315(12) Uani 1 1 d .
H13 H 0.1788 0.5436 1.0636 0.038 Uiso 1 1 calc R
C14 C 0.2015(7) 0.4014(5) 0.9952(3) 0.0331(12) Uani 1 1 d .
H14 H 0.1440 0.3605 1.0321 0.040 Uiso 1 1 calc R
C15 C 0.2641(7) 0.3526(5) 0.9229(3) 0.0310(11) Uani 1 1 d .
H15 H 0.2495 0.2782 0.9108 0.037 Uiso 1 1 calc R
C16 C 0.3476(6) 0.4108(4) 0.8682(3) 0.0273(10) Uani 1 1 d .
H16 H 0.3896 0.3774 0.8185 0.033 Uiso 1 1 calc R
C21 C 0.4739(5) 0.7389(4) 0.8523(2) 0.0199(9) Uani 1 1 d .
C22 C 0.3408(5) 0.8180(4) 0.8703(2) 0.0210(9) Uani 1 1 d .
H22 H 0.2557 0.7966 0.8623 0.025 Uiso 1 1 calc R
C23 C 0.3343(6) 0.9269(4) 0.8997(2) 0.0236(10) Uani 1 1 d .
H23 H 0.2444 0.9805 0.9125 0.028 Uiso 1 1 calc R
C24 C 0.4596(6) 0.9579(4) 0.9105(3) 0.0280(11) Uani 1 1 d .
H24 H 0.4551 1.0336 0.9298 0.034 Uiso 1 1 calc R
C25 C 0.5908(6) 0.8800(5) 0.8935(3) 0.0298(11) Uani 1 1 d .
H25 H 0.6755 0.9019 0.9017 0.036 Uiso 1 1 calc R
C26 C 0.5989(6) 0.7696(5) 0.8643(3) 0.0272(10) Uani 1 1 d .
H26 H 0.6886 0.7157 0.8527 0.033 Uiso 1 1 calc R
C31 C 0.5827(5) 0.7745(4) 0.6592(2) 0.0211(9) Uani 1 1 d .
C32 C 0.5000(6) 0.8871(4) 0.6786(3) 0.0239(10) Uani 1 1 d .
H32 H 0.3989 0.9032 0.6813 0.029 Uiso 1 1 calc R
C33 C 0.5678(6) 0.9740(4) 0.6936(3) 0.0267(10) Uani 1 1 d .
H33 H 0.5129 1.0503 0.7073 0.032 Uiso 1 1 calc R
C34 C 0.7159(6) 0.9500(4) 0.6888(3) 0.0265(10) Uani 1 1 d .
H34 H 0.7620 1.0102 0.6989 0.032 Uiso 1 1 calc R
C35 C 0.7964(6) 0.8397(5) 0.6696(3) 0.0287(11) Uani 1 1 d .
H35 H 0.8975 0.8242 0.6668 0.034 Uiso 1 1 calc R
C36 C 0.7309(5) 0.7504(4) 0.6541(3) 0.0239(9) Uani 1 1 d .
H36 H 0.7867 0.6745 0.6404 0.029 Uiso 1 1 calc R
C41 C 0.3581(5) 0.7177(4) 0.5881(2) 0.0225(9) Uani 1 1 d .
C42 C 0.2324(5) 0.6731(4) 0.5979(3) 0.0244(10) Uani 1 1 d .
H42 H 0.2142 0.6151 0.6352 0.029 Uiso 1 1 calc R
C43 C 0.1345(6) 0.7154(4) 0.5519(3) 0.0259(10) Uani 1 1 d .
H43 H 0.0481 0.6865 0.5580 0.031 Uiso 1 1 calc R
C44 C 0.1621(6) 0.7996(5) 0.4970(3) 0.0290(11) Uani 1 1 d .
H44 H 0.0940 0.8288 0.4662 0.035 Uiso 1 1 calc R
C45 C 0.2881(6) 0.8410(4) 0.4870(3) 0.0289(11) Uani 1 1 d .
H45 H 0.3066 0.8979 0.4489 0.035 Uiso 1 1 calc R
C46 C 0.3880(6) 0.8008(4) 0.5319(3) 0.0241(10) Uani 1 1 d .
H46 H 0.4750 0.8290 0.5247 0.029 Uiso 1 1 calc R

loop_
_atom_site_aniso_label
_atom_site_aniso_U_11
_atom_site_aniso_U_22
_atom_site_aniso_U_33
_atom_site_aniso_U_23
_atom_site_aniso_U_13
_atom_site_aniso_U_12
Br1 0.0227(3) 0.0298(2) 0.0263(2) 0.00286(18) -0.00567(19) 0.0030(2)
Br2 0.0242(3) 0.0253(2) 0.0252(2) -0.00499(17) -0.00079(19) -0.00452(19)
Br3 0.0234(3) 0.0248(2) 0.0185(2) 0.00082(16) -0.00789(17) -0.00873(18)
Br4 0.0322(3) 0.0295(2) 0.0273(2) -0.01134(19) -0.0044(2) -0.0066(2)
Br5 0.0226(3) 0.0237(2) 0.0218(2) 0.00461(16) -0.00743(18) -0.00319(18)
Br6 0.0222(3) 0.0269(2) 0.0242(2) -0.00311(17) -0.00360(18) -0.00844(19)
Br7 0.0227(3) 0.0223(2) 0.0265(2) -0.00631(17) -0.00699(19) -0.00336(18)
Br8 0.0317(3) 0.0309(2) 0.0230(2) 0.01035(18) -0.0142(2) -0.0119(2)
Br9 0.0225(3) 0.0280(2) 0.0247(2) 0.00026(17) -0.00593(19) -0.00645(19)
Br10 0.0266(3) 0.0276(2) 0.0167(2) 0.00090(16) -0.00730(18) -0.00671(19)
Br11 0.0225(2) 0.0217(2) 0.0205(2) 0.00137(16) -0.00826(17) -0.00550(18)
Br12 0.0217(3) 0.0203(2) 0.0307(2) -0.00115(17) -0.00789(19) -0.00460(18)
Se1 0.0210(2) 0.0180(2) 0.01536(19) 0.00040(15) -0.00644(17) -0.00514(17)
Se2 0.0234(3) 0.0187(2) 0.0178(2) 0.00129(15) -0.00708(18) -0.00564(18)
P1 0.0183(6) 0.0205(5) 0.0176(5) 0.0006(4) -0.0067(4) -0.0022(4)
P2 0.0202(6) 0.0200(5) 0.0166(5) -0.0007(4) -0.0054(4) -0.0049(4)
C01 0.023(2) 0.020(2) 0.0187(19) -0.0012(15) -0.0081(17) -0.0040(17)
C11 0.027(3) 0.024(2) 0.019(2) 0.0028(16) -0.0100(18) -0.0045(19)
C12 0.040(3) 0.022(2) 0.020(2) 0.0007(17) -0.009(2) -0.007(2)
C13 0.046(3) 0.030(2) 0.019(2) 0.0039(18) -0.003(2) -0.014(2)
C14 0.039(3) 0.042(3) 0.023(2) 0.010(2) -0.007(2) -0.019(2)
C15 0.046(3) 0.028(2) 0.029(2) 0.0051(19) -0.016(2) -0.021(2)
C16 0.035(3) 0.028(2) 0.023(2) 0.0000(18) -0.008(2) -0.012(2)
C21 0.022(2) 0.021(2) 0.0176(19) 0.0033(15) -0.0085(17) -0.0020(18)
C22 0.024(3) 0.022(2) 0.021(2) 0.0023(16) -0.0086(18) -0.0092(18)
C23 0.027(3) 0.025(2) 0.018(2) 0.0013(16) -0.0044(18) -0.0039(19)
C24 0.038(3) 0.028(2) 0.022(2) 0.0011(18) -0.008(2) -0.014(2)
C25 0.033(3) 0.037(3) 0.028(2) -0.004(2) -0.011(2) -0.021(2)
C26 0.024(3) 0.036(3) 0.023(2) 0.0011(19) -0.0088(19) -0.005(2)
C31 0.025(3) 0.025(2) 0.0170(19) 0.0005(16) -0.0074(17) -0.0097(19)
C32 0.022(3) 0.028(2) 0.022(2) 0.0008(17) -0.0071(18) -0.0036(19)
C33 0.033(3) 0.024(2) 0.026(2) -0.0008(17) -0.007(2) -0.011(2)
C34 0.031(3) 0.031(2) 0.024(2) 0.0028(18) -0.010(2) -0.018(2)
C35 0.022(3) 0.040(3) 0.027(2) 0.000(2) -0.012(2) -0.007(2)
C36 0.021(2) 0.025(2) 0.027(2) 0.0033(17) -0.0074(19) -0.0069(19)
C41 0.023(2) 0.027(2) 0.0159(19) -0.0008(16) -0.0053(17) -0.0002(19)
C42 0.023(3) 0.029(2) 0.022(2) -0.0023(17) -0.0077(19) -0.0040(19)
C43 0.023(3) 0.033(2) 0.026(2) -0.0049(18) -0.0113(19) -0.007(2)
C44 0.035(3) 0.035(3) 0.020(2) -0.0038(18) -0.017(2) -0.002(2)
C45 0.039(3) 0.032(2) 0.016(2) 0.0005(17) -0.010(2) -0.003(2)
C46 0.028(3) 0.024(2) 0.021(2) 0.0024(17) -0.0067(19) -0.0068(19)

loop_
_atom_type_symbol
_atom_type_description
_atom_type_scat_dispersion_real
_atom_type_scat_dispersion_imag
_atom_type_scat_source
C C 0.0181 0.0091 'International Tables Vol C Tables 4.2.6.8 and 6.1.1.4'
H H 0.0000 0.0000 'International Tables Vol C Tables 4.2.6.8 and 6.1.1.4'
P P 0.2955 0.4335 'International Tables Vol C Tables 4.2.6.8 and 6.1.1.4'
Se Se -0.7943 1.1372 'International Tables Vol C Tables 4.2.6.8 and 6.1.1.4'
Br Br -0.6763 1.2805 'International Tables Vol C Tables 4.2.6.8 and 6.1.1.4'

loop_
_geom_angle_atom_site_label_1
_geom_angle_atom_site_label_2
_geom_angle_atom_site_label_3
_geom_angle
Se1 Br3 Se2 88.604(19)
Se1 Br5 Se2 89.20(2)
Br12 Br11 Se2 178.39(2)
Br8 Se1 Br6 93.90(2)
Br8 Se1 Br4 92.20(2)
Br6 Se1 Br4 90.51(2)
Br8 Se1 Br7 89.48(2)
Br6 Se1 Br7 89.36(2)
Br4 Se1 Br7 178.32(3)
Br8 Se1 Br5 175.63(3)
Br6 Se1 Br5 89.20(2)
Br4 Se1 Br5 90.84(2)
Br7 Se1 Br5 87.480(19)
Br8 Se1 Br3 89.11(2)
Br6 Se1 Br3 176.99(2)
Br4 Se1 Br3 89.18(2)
Br7 Se1 Br3 90.87(2)
Br5 Se1 Br3 87.81(2)
Br10 Se2 Br9 96.53(2)
Br10 Se2 Br11 94.62(2)
Br9 Se2 Br11 94.74(2)
Br10 Se2 Br5 91.83(2)
Br9 Se2 Br5 171.54(2)
Br11 Se2 Br5 83.31(2)
Br10 Se2 Br3 171.21(3)
Br9 Se2 Br3 89.48(2)
Br11 Se2 Br3 91.252(19)
Br5 Se2 Br3 82.353(19)
C11 P1 C21 111.7(2)
C11 P1 C01 106.7(2)
C21 P1 C01 110.3(2)
C11 P1 Br1 109.96(16)
C21 P1 Br1 109.81(17)
C01 P1 Br1 108.21(15)
C41 P2 C31 111.2(2)
C41 P2 C01 107.0(2)
C31 P2 C01 112.5(2)
C41 P2 Br2 109.65(15)
C31 P2 Br2 108.88(17)
C01 P2 Br2 107.52(15)
P1 C01 P2 119.6(3)
C12 C11 C16 121.0(5)
C12 C11 P1 119.2(4)
C16 C11 P1 119.8(4)
C13 C12 C11 119.2(5)
C12 C13 C14 119.8(5)
C15 C14 C13 120.3(5)
C16 C15 C14 120.9(5)
C15 C16 C11 118.7(5)
C26 C21 C22 120.3(4)
C26 C21 P1 122.3(4)
C22 C21 P1 117.3(4)
C23 C22 C21 119.7(5)
C22 C23 C24 119.8(5)
C25 C24 C23 120.8(5)
C24 C25 C26 120.0(5)
C25 C26 C21 119.4(5)
C36 C31 C32 120.8(5)
C36 C31 P2 121.9(4)
C32 C31 P2 117.3(4)
C33 C32 C31 119.1(5)
C32 C33 C34 120.1(5)
C35 C34 C33 120.5(5)
C34 C35 C36 120.6(5)
C31 C36 C35 118.9(5)
C42 C41 C46 121.2(4)
C42 C41 P2 120.5(4)
C46 C41 P2 118.2(4)
C43 C42 C41 118.6(5)
C44 C43 C42 120.4(5)
C45 C44 C43 120.1(5)
C44 C45 C46 120.9(5)
C45 C46 C41 118.6(5)

loop_
_geom_bond_atom_site_label_1
_geom_bond_atom_site_label_2
_geom_bond_distance
Br1 P1 2.1401(13)
Br2 P2 2.1524(12)
Br3 Se1 2.6970(7)
Br3 Se2 2.8443(6)
Br4 Se1 2.5235(7)
Br5 Se1 2.6863(6)
Br5 Se2 2.8259(7)
Br6 Se1 2.4689(7)
Br7 Se1 2.6084(6)
Br8 Se1 2.4583(6)
Br9 Se2 2.4015(7)
Br10 Se2 2.3896(6)
Br11 Br12 2.5069(7)
Br11 Se2 2.6456(7)
P1 C11 1.778(5)
P1 C21 1.779(5)
P1 C01 1.819(4)
P2 C41 1.777(5)
P2 C31 1.784(5)
P2 C01 1.821(5)
C11 C12 1.396(6)
C11 C16 1.405(7)
C12 C13 1.394(7)
C13 C14 1.395(8)
C14 C15 1.387(8)
C15 C16 1.382(7)
C21 C26 1.393(7)
C21 C22 1.405(7)
C22 C23 1.379(7)
C23 C24 1.391(8)
C24 C25 1.383(8)
C25 C26 1.391(7)
C31 C36 1.390(7)
C31 C32 1.405(7)
C32 C33 1.382(7)
C33 C34 1.389(8)
C34 C35 1.376(7)
C35 C36 1.393(7)
C41 C42 1.398(7)
C41 C46 1.398(6)
C42 C43 1.390(7)
C43 C44 1.390(7)
C44 C45 1.380(8)
C45 C46 1.386(7)
